data_7207476
loop_
_publ_author_name
'Lemmerer, Andreas'
'Billing, David G.'

_publ_section_title
;
 Lead halide inorganic--organic hybrids incorporating diammonium cations
;
_journal_issue 6
_journal_name_full CrystEngComm
_journal_page_first 1954
_journal_paper_doi 10.1039/c2ce06498g
_journal_volume 14
_journal_year 2012
_chemical_formula_moiety '4(C7 H20 N2), I12 Pb3, 2(I)'
_chemical_formula_sum 'C28 H80 I14 N8 Pb3'
_chemical_formula_weight 2927.17
_chemical_name_systematic
;
tetrakis(1,7-diammoniumheptane)dodecaiodotriplumbate(II) diiodide
;
_space_group_IT_number 2
_symmetry_cell_setting triclinic
_symmetry_space_group_name_Hall '-P 1'
_symmetry_space_group_name_H-M 'P -1'
_atom_sites_solution_hydrogens geom
_atom_sites_solution_primary direct
_atom_sites_solution_secondary difmap
_audit_conform_dict_location ftp://ftp.iucr.org/pub/cif_core.dic
_audit_conform_dict_name cif_core.dic
_audit_conform_dict_version 2.3
_audit_creation_date 2006-08-04T13:49:48-00:00
_audit_creation_method 'WinGX routine CIF_UPDATE'
_cell_angle_alpha 68.680(5)
_cell_angle_beta 71.022(5)
_cell_angle_gamma 86.892(4)
_cell_formula_units_Z 1
_cell_length_a 11.639(3)
_cell_length_b 11.877(3)
_cell_length_c 13.828(3)
_cell_measurement_reflns_used 871
_cell_measurement_temperature 173(2)
_cell_measurement_theta_max 28.237
_cell_measurement_theta_min 2.989
_cell_volume 1679.5(7)
_computing_cell_refinement 'Bruker SAINT+ (Bruker, 1999)'
_computing_data_collection 'Bruker SMART-NT (Bruker, 1998)'
_computing_data_reduction 'Bruker SAINT+ (Bruker, 1999)'
_computing_molecular_graphics
;
Ortep-3 for Windows (Farrugia, 1997) and DIAMOND (Brandenburg, 1999)
;
_computing_publication_material
;
WinGX publication routines (Farrugia, 1999) and PLATON (Spek, 2002)
;
_computing_structure_refinement 'SHELXL-97 (Sheldrick, 2008)'
_computing_structure_solution 'SHELXS-97 (Sheldrick, 2008)'
_diffrn_ambient_temperature 173(2)
_diffrn_measured_fraction_theta_full 0.989
_diffrn_measured_fraction_theta_max 0.989
_diffrn_measurement_device_type 'CCD area detector'
_diffrn_measurement_method 'phi and omega scans'
_diffrn_radiation_monochromator graphite
_diffrn_radiation_type MoK\a
_diffrn_radiation_wavelength 0.71073
_diffrn_reflns_av_R_equivalents 0.0304
_diffrn_reflns_av_unetI/netI 0.0383
_diffrn_reflns_limit_h_max 13
_diffrn_reflns_limit_h_min -13
_diffrn_reflns_limit_k_max 14
_diffrn_reflns_limit_k_min -14
_diffrn_reflns_limit_l_max 16
_diffrn_reflns_limit_l_min -12
_diffrn_reflns_number 8884
_diffrn_reflns_theta_full 25
_diffrn_reflns_theta_max 25
_diffrn_reflns_theta_min 1.67
_exptl_absorpt_coefficient_mu 13.959
_exptl_absorpt_correction_T_max 0.4242
_exptl_absorpt_correction_T_min 0.0555
_exptl_absorpt_correction_type integration
_exptl_absorpt_process_details 'Bruker XPREP (Bruker, 1999)'
_exptl_crystal_colour colourless
_exptl_crystal_density_diffrn 2.894
_exptl_crystal_density_method 'not measured'
_exptl_crystal_description plate
_exptl_crystal_F_000 1292
_exptl_crystal_size_max 0.4
_exptl_crystal_size_mid 0.2
_exptl_crystal_size_min 0.06
_refine_diff_density_max 4.674
_refine_diff_density_min -1.931
_refine_diff_density_rms 0.231
_refine_ls_extinction_method none
_refine_ls_goodness_of_fit_ref 1.07
_refine_ls_hydrogen_treatment constr
_refine_ls_matrix_type full
_refine_ls_number_parameters 269
_refine_ls_number_reflns 5863
_refine_ls_number_restraints 152
_refine_ls_restrained_S_all 1.06
_refine_ls_R_factor_all 0.0474
_refine_ls_R_factor_gt 0.0368
_refine_ls_shift/su_max 0.003
_refine_ls_shift/su_mean 0
_refine_ls_structure_factor_coef Fsqd
_refine_ls_weighting_details 'calc w=1/[\s^2^(Fo^2^)+(0.0419P)^2^+16.5696P] where P=(Fo^2^+2Fc^2^)/3'
_refine_ls_weighting_scheme calc
_refine_ls_wR_factor_gt 0.0906
_refine_ls_wR_factor_ref 0.0943
_reflns_number_gt 4930
_reflns_number_total 5863
_reflns_threshold_expression >2sigma(I)
_cod_data_source_file c2ce06498g.txt
_cod_data_source_block 3
_cod_depositor_comments
;
The following automatic conversions were performed:

'_symmetry_cell_setting' value 'Triclinic' changed to 'triclinic'
according to /home/saulius/struct/CIF-dictionaries/cif_core.dic
dictionary named 'cif_core.dic' version 2.4.1 from 2010-06-29.

Automatic conversion script
Id: cif_fix_values 1715 2011-07-08 13:25:40Z adriana 
;
_cod_original_sg_symbol_H-M P-1
_cod_database_code 7207476

loop_
_symmetry_equiv_pos_as_xyz
'x, y, z'
'-x, -y, -z'

loop_
_atom_site_label
_atom_site_type_symbol
_atom_site_fract_x
_atom_site_fract_y
_atom_site_fract_z
_atom_site_U_iso_or_equiv
_atom_site_adp_type
_atom_site_occupancy
_atom_site_symmetry_multiplicity
_atom_site_calc_flag
_atom_site_refinement_flags
_atom_site_disorder_assembly
_atom_site_disorder_group
C1 C 0.8989(10) 0.7443(10) 0.1200(9) 0.033(3) Uani 1 1 d . . .
H1D H 0.8641 0.7988 0.0647 0.04 Uiso 1 1 calc R . .
H1E H 0.8333 0.7162 0.1921 0.04 Uiso 1 1 calc R . .
C2 C 0.9452(10) 0.6367(10) 0.0893(9) 0.032(3) Uani 1 1 d . . .
H2D H 0.9741 0.5798 0.1479 0.039 Uiso 1 1 calc R . .
H2E H 1.0158 0.6648 0.0207 0.039 Uiso 1 1 calc R . .
C3 C 0.8502(12) 0.5699(11) 0.0730(11) 0.043(3) Uani 1 1 d . . .
H3D H 0.778 0.5466 0.1404 0.051 Uiso 1 1 calc R . .
H3E H 0.8835 0.4942 0.0646 0.051 Uiso 1 1 calc R . .
C4 C 0.8077(11) 0.6402(10) -0.0267(10) 0.038(3) Uani 1 1 d . . .
H4D H 0.7596 0.5829 -0.0382 0.046 Uiso 1 1 calc R . .
H4E H 0.7529 0.7017 -0.0087 0.046 Uiso 1 1 calc R . .
C5 C 0.9103(11) 0.7035(10) -0.1337(10) 0.036(3) Uani 1 1 d . . .
H5A H 0.951 0.769 -0.1255 0.043 Uiso 1 1 calc R . .
H5B H 0.9712 0.6445 -0.1464 0.043 Uiso 1 1 calc R . .
C6 C 0.8702(11) 0.7572(11) -0.2331(10) 0.038(3) Uani 1 1 d . . .
H6A H 0.7862 0.7822 -0.2101 0.045 Uiso 1 1 calc R . .
H6B H 0.8687 0.6942 -0.2638 0.045 Uiso 1 1 calc R . .
C7 C 0.9530(12) 0.8671(11) -0.3233(10) 0.042(3) Uani 1 1 d . . .
H7A H 0.9264 0.8932 -0.3888 0.051 Uiso 1 1 calc R . .
H7B H 0.945 0.9351 -0.2968 0.051 Uiso 1 1 calc R . .
C8 C 0.4193(18) 0.7777(12) 0.9696(13) 0.074(4) Uani 1 1 d DU A .
H8A H 0.3314 0.7633 0.9833 0.089 Uiso 1 1 calc R . .
H8B H 0.4287 0.769 1.0405 0.089 Uiso 1 1 calc R . .
C9 C 0.4830(19) 0.6836(15) 0.9349(15) 0.085(4) Uani 1 1 d DU . .
H9A H 0.4653 0.6049 0.9973 0.102 Uiso 0.607(19) 1 calc PR A 1
H9B H 0.5721 0.704 0.9052 0.102 Uiso 0.607(19) 1 calc PR A 1
H9C H 0.4249 0.6112 0.9779 0.102 Uiso 0.393(19) 1 d PR A 2
H9D H 0.5491 0.6687 0.9676 0.102 Uiso 0.393(19) 1 d PR A 2
C10A C 0.438(3) 0.678(3) 0.849(2) 0.088(5) Uani 0.607(19) 1 d PDU A 1
H10A H 0.3482 0.6606 0.8813 0.106 Uiso 0.607(19) 1 calc PR A 1
H10B H 0.4535 0.7595 0.7901 0.106 Uiso 0.607(19) 1 calc PR A 1
C11A C 0.489(3) 0.590(2) 0.800(2) 0.078(5) Uani 0.607(19) 1 d PDU A 1
H11A H 0.5735 0.5848 0.8025 0.093 Uiso 0.607(19) 1 calc PR A 1
H11B H 0.4453 0.5116 0.8542 0.093 Uiso 0.607(19) 1 calc PR A 1
C12A C 0.501(3) 0.584(2) 0.6938(16) 0.072(5) Uani 0.607(19) 1 d PDU A 1
H12A H 0.5494 0.5161 0.6837 0.086 Uiso 0.607(19) 1 calc PR A 1
H12B H 0.4188 0.5698 0.6914 0.086 Uiso 0.607(19) 1 calc PR A 1
C10B C 0.540(3) 0.671(4) 0.829(2) 0.076(5) Uani 0.393(19) 1 d PDU A 2
H10C H 0.5957 0.6043 0.8349 0.092 Uiso 0.393(19) 1 calc PR A 2
H10D H 0.5853 0.7469 0.7725 0.092 Uiso 0.393(19) 1 calc PR A 2
C11B C 0.434(4) 0.642(5) 0.806(3) 0.084(6) Uani 0.393(19) 1 d PDU A 2
H11C H 0.3706 0.6958 0.8258 0.101 Uiso 0.393(19) 1 calc PR A 2
H11D H 0.4026 0.5579 0.8566 0.101 Uiso 0.393(19) 1 calc PR A 2
C12B C 0.445(3) 0.649(5) 0.696(3) 0.089(6) Uani 0.393(19) 1 d PDU A 2
H12C H 0.4275 0.5662 0.7004 0.107 Uiso 0.393(19) 1 calc PR A 2
H12D H 0.3803 0.6987 0.6743 0.107 Uiso 0.393(19) 1 calc PR A 2
C13 C 0.559(2) 0.6972(18) 0.6059(15) 0.100(5) Uani 1 1 d DU . .
H13A H 0.6376 0.7145 0.6128 0.12 Uiso 0.607(19) 1 calc PR A 1
H13B H 0.5068 0.7641 0.6139 0.12 Uiso 0.607(19) 1 calc PR A 1
H13C H 0.6243 0.6538 0.6326 0.12 Uiso 0.393(19) 1 d PR A 2
H13D H 0.5719 0.7831 0.5955 0.12 Uiso 0.393(19) 1 d PR A 2
C14 C 0.581(2) 0.6936(18) 0.4947(16) 0.091(5) Uani 1 1 d U A .
H14A H 0.5052 0.6711 0.4868 0.109 Uiso 1 1 calc R . .
H14B H 0.6423 0.6351 0.4802 0.109 Uiso 1 1 calc R . .
N1 N 0.9990(8) 0.8125(8) 0.1257(8) 0.032(2) Uani 1 1 d . . .
H1A H 0.9694 0.8777 0.1431 0.048 Uiso 1 1 calc R . .
H1B H 1.0594 0.8383 0.0594 0.048 Uiso 1 1 calc R . .
H1C H 1.0294 0.7632 0.1781 0.048 Uiso 1 1 calc R . .
N2 N 1.0828(10) 0.8383(10) -0.3547(9) 0.051(3) Uani 1 1 d . . .
H2A H 1.1294 0.9049 -0.4083 0.076 Uiso 1 1 calc R . .
H2B H 1.0905 0.7765 -0.38 0.076 Uiso 1 1 calc R . .
H2C H 1.1079 0.8158 -0.2949 0.076 Uiso 1 1 calc R . .
N3 N 0.4561(8) 0.8990(8) 0.8964(8) 0.034(2) Uani 1 1 d . . .
H3A H 0.4112 0.9503 0.9265 0.052 Uiso 1 1 calc R A .
H3B H 0.4444 0.9098 0.8317 0.052 Uiso 1 1 calc R . .
H3C H 0.5364 0.9146 0.8838 0.052 Uiso 1 1 calc R . .
N4 N 0.6294(10) 0.8226(10) 0.4178(10) 0.051(3) Uani 1 1 d . . .
H4A H 0.6489 0.828 0.3469 0.076 Uiso 1 1 calc R A .
H4B H 0.697 0.8426 0.4292 0.076 Uiso 1 1 calc R . .
H4C H 0.5712 0.8743 0.4312 0.076 Uiso 1 1 calc R . .
I1 I 0.19244(6) 0.57711(6) 0.25470(6) 0.02770(16) Uani 1 1 d . . .
I2 I -0.20469(7) 0.42983(7) 0.41767(6) 0.03634(19) Uani 1 1 d . . .
I3 I -0.05041(7) 0.78359(6) 0.42523(6) 0.03497(18) Uani 1 1 d . . .
I4 I 0.25297(6) 0.98961(6) 0.11258(6) 0.02864(17) Uani 1 1 d . . .
I5 I 0.34799(7) 0.98126(7) 0.41197(6) 0.03690(19) Uani 1 1 d . . .
I6 I 0.53706(7) 0.76322(7) 0.21591(7) 0.0396(2) Uani 1 1 d . . .
I7 I 0.17643(6) 0.94006(6) 0.82910(6) 0.03179(17) Uani 1 1 d . . .
Pb1 Pb 0 0.5 0.5 0.02653(14) Uani 1 2 d S . .
Pb2 Pb 0.26775(4) 0.78500(3) 0.32562(3) 0.02454(11) Uani 1 1 d . . .

loop_
_atom_site_aniso_label
_atom_site_aniso_U_11
_atom_site_aniso_U_22
_atom_site_aniso_U_33
_atom_site_aniso_U_23
_atom_site_aniso_U_13
_atom_site_aniso_U_12
C1 0.035(6) 0.037(6) 0.026(6) -0.008(5) -0.013(5) 0.003(5)
C2 0.036(6) 0.027(6) 0.028(6) -0.004(5) -0.009(5) 0.000(5)
C3 0.048(7) 0.031(6) 0.043(7) -0.006(6) -0.015(6) -0.007(5)
C4 0.039(7) 0.031(6) 0.042(7) -0.006(5) -0.016(6) -0.011(5)
C5 0.040(7) 0.027(6) 0.040(7) -0.015(5) -0.010(6) 0.008(5)
C6 0.039(7) 0.044(7) 0.035(7) -0.020(6) -0.012(6) 0.002(5)
C7 0.065(9) 0.035(7) 0.024(6) -0.005(5) -0.016(6) 0.001(6)
C8 0.122(13) 0.038(7) 0.052(8) -0.006(6) -0.028(8) 0.005(7)
C9 0.115(11) 0.060(8) 0.076(8) -0.029(7) -0.022(8) 0.007(7)
C10A 0.116(12) 0.070(10) 0.072(9) -0.029(7) -0.016(9) -0.006(10)
C11A 0.100(12) 0.061(10) 0.072(7) -0.024(6) -0.027(9) -0.007(9)
C12A 0.086(12) 0.058(10) 0.077(8) -0.028(6) -0.031(10) 0.002(9)
C10B 0.096(12) 0.059(11) 0.071(9) -0.026(8) -0.020(9) -0.006(10)
C11B 0.098(12) 0.071(12) 0.074(8) -0.017(10) -0.026(9) -0.009(11)
C12B 0.106(12) 0.079(12) 0.081(8) -0.028(10) -0.029(8) -0.010(11)
C13 0.122(11) 0.094(10) 0.071(7) -0.017(7) -0.027(8) -0.016(9)
C14 0.111(13) 0.084(11) 0.075(7) -0.023(8) -0.034(9) -0.007(10)
N1 0.035(5) 0.034(5) 0.027(5) -0.010(4) -0.011(4) 0.000(4)
N2 0.050(7) 0.053(7) 0.035(6) -0.015(5) 0.005(5) -0.002(5)
N3 0.034(5) 0.023(5) 0.041(6) -0.008(4) -0.010(5) -0.002(4)
N4 0.037(6) 0.048(7) 0.059(8) -0.009(6) -0.017(6) -0.001(5)
I1 0.0281(3) 0.0251(3) 0.0275(4) -0.0089(3) -0.0067(3) -0.0006(3)
I2 0.0411(4) 0.0342(4) 0.0313(4) -0.0033(3) -0.0182(3) -0.0003(3)
I3 0.0395(4) 0.0267(4) 0.0320(4) -0.0055(3) -0.0102(3) 0.0087(3)
I4 0.0325(4) 0.0253(4) 0.0246(4) -0.0044(3) -0.0099(3) -0.0002(3)
I5 0.0442(4) 0.0341(4) 0.0334(4) -0.0152(3) -0.0099(4) -0.0030(3)
I6 0.0264(4) 0.0420(4) 0.0500(5) -0.0180(4) -0.0105(3) 0.0018(3)
I7 0.0297(4) 0.0327(4) 0.0313(4) -0.0074(3) -0.0123(3) 0.0002(3)
Pb1 0.0283(3) 0.0207(3) 0.0243(3) -0.0010(2) -0.0082(2) -0.0029(2)
Pb2 0.0267(2) 0.0218(2) 0.0225(2) -0.00510(16) -0.00751(17) -0.00185(15)

loop_
_atom_type_symbol
_atom_type_description
_atom_type_scat_dispersion_real
_atom_type_scat_dispersion_imag
_atom_type_scat_source
C C 0.0033 0.0016 'International Tables Vol C Tables 4.2.6.8 and 6.1.1.4'
H H 0 0 'International Tables Vol C Tables 4.2.6.8 and 6.1.1.4'
N N 0.0061 0.0033 'International Tables Vol C Tables 4.2.6.8 and 6.1.1.4'
I I -0.4742 1.8119 'International Tables Vol C Tables 4.2.6.8 and 6.1.1.4'
Pb Pb -3.3944 10.1111 'International Tables Vol C Tables 4.2.6.8 and 6.1.1.4'

loop_
_exptl_crystal_face_index_h
_exptl_crystal_face_index_k
_exptl_crystal_face_index_l
_exptl_crystal_face_perp_dist
0 0 -1 0.03
0 0 1 0.03
0 1 0 0.105
0 -1 0 0.105
-5 -5 -2 0.16
5 -4 1 0.19
-3 0 -1 0.2
3 0 1 0.2

loop_
_geom_angle_atom_site_label_1
_geom_angle_atom_site_label_2
_geom_angle_atom_site_label_3
_geom_angle
_geom_angle_site_symmetry_1
_geom_angle_site_symmetry_3
N1 C1 C2 111.0(9) . .
N1 C1 H1D 109.4 . .
C2 C1 H1D 109.4 . .
N1 C1 H1E 109.4 . .
C2 C1 H1E 109.4 . .
H1D C1 H1E 108 . .
C1 C2 C3 113.4(10) . .
C1 C2 H2D 108.9 . .
C3 C2 H2D 108.9 . .
C1 C2 H2E 108.9 . .
C3 C2 H2E 108.9 . .
H2D C2 H2E 107.7 . .
C2 C3 C4 116.0(10) . .
C2 C3 H3D 108.3 . .
C4 C3 H3D 108.3 . .
C2 C3 H3E 108.3 . .
C4 C3 H3E 108.3 . .
H3D C3 H3E 107.4 . .
C5 C4 C3 114.7(10) . .
C5 C4 H4D 108.6 . .
C3 C4 H4D 108.6 . .
C5 C4 H4E 108.6 . .
C3 C4 H4E 108.6 . .
H4D C4 H4E 107.6 . .
C6 C5 C4 114.5(10) . .
C6 C5 H5A 108.6 . .
C4 C5 H5A 108.6 . .
C6 C5 H5B 108.6 . .
C4 C5 H5B 108.6 . .
H5A C5 H5B 107.6 . .
C5 C6 C7 113.4(10) . .
C5 C6 H6A 108.9 . .
C7 C6 H6A 108.9 . .
C5 C6 H6B 108.9 . .
C7 C6 H6B 108.9 . .
H6A C6 H6B 107.7 . .
N2 C7 C6 111.6(10) . .
N2 C7 H7A 109.3 . .
C6 C7 H7A 109.3 . .
N2 C7 H7B 109.3 . .
C6 C7 H7B 109.3 . .
H7A C7 H7B 108 . .
N3 C8 C9 116.8(14) . .
N3 C8 H8A 108.1 . .
C9 C8 H8A 108.1 . .
N3 C8 H8B 108.1 . .
C9 C8 H8B 108.1 . .
H8A C8 H8B 107.3 . .
C8 C9 C10B 135(2) . .
C8 C9 C10A 105.4(18) . .
C10B C9 C10A 46(2) . .
C8 C9 H9A 110.7 . .
C10B C9 H9A 112.5 . .
C10A C9 H9A 110.7 . .
C8 C9 H9B 110.7 . .
C10B C9 H9B 67.1 . .
C10A C9 H9B 110.7 . .
H9A C9 H9B 108.8 . .
C8 C9 H9C 103.6 . .
C10B C9 H9C 103.6 . .
C10A C9 H9C 80.2 . .
H9B C9 H9C 139 . .
C8 C9 H9D 103.5 . .
C10B C9 H9D 103.5 . .
C10A C9 H9D 148.4 . .
H9A C9 H9D 69.9 . .
H9B C9 H9D 45.6 . .
H9C C9 H9D 105.3 . .
C11A C10A C9 116(2) . .
C11A C10A H10A 108.3 . .
C9 C10A H10A 108.3 . .
C11A C10A H10B 108.3 . .
C9 C10A H10B 108.3 . .
H10A C10A H10B 107.4 . .
C12A C11A C10A 131(3) . .
C12A C11A H11A 104.4 . .
C10A C11A H11A 104.4 . .
C12A C11A H11B 104.4 . .
C10A C11A H11B 104.4 . .
H11A C11A H11B 105.6 . .
C13 C12A C11A 110(2) . .
C13 C12A H12A 109.6 . .
C11A C12A H12A 109.6 . .
C13 C12A H12B 109.6 . .
C11A C12A H12B 109.6 . .
H12A C12A H12B 108.1 . .
C11A C12A H13C 96.1 . .
H12A C12A H13C 81.7 . .
H12B C12A H13C 146.4 . .
C9 C10B C11B 102(3) . .
C9 C10B H10C 111.5 . .
C11B C10B H10C 111.5 . .
C9 C10B H10D 111.5 . .
C11B C10B H10D 111.5 . .
H10C C10B H10D 109.3 . .
C10B C11B C12B 120(4) . .
C10B C11B H11C 107.3 . .
C12B C11B H11C 107.3 . .
C10B C11B H11D 107.3 . .
C12B C11B H11D 107.3 . .
H11C C11B H11D 106.9 . .
C13 C12B C11B 120(4) . .
C13 C12B H12C 107.3 . .
C11B C12B H12C 107.3 . .
C13 C12B H12D 107.3 . .
C11B C12B H12D 107.3 . .
H12C C12B H12D 106.9 . .
C12B C13 C14 123(2) . .
C12A C13 C14 112.6(19) . .
C12B C13 H13A 126.3 . .
C12A C13 H13A 109.1 . .
C14 C13 H13A 109.1 . .
C12B C13 H13B 70.1 . .
C12A C13 H13B 109.1 . .
C14 C13 H13B 109.1 . .
H13A C13 H13B 107.8 . .
C12B C13 H13C 106.1 . .
C12A C13 H13C 74 . .
C14 C13 H13C 106.6 . .
H13B C13 H13C 139 . .
C12B C13 H13D 107.2 . .
C12A C13 H13D 138.7 . .
C14 C13 H13D 106.8 . .
H13A C13 H13D 67.7 . .
H13C C13 H13D 106.6 . .
C13 C14 N4 103.4(15) . .
C13 C14 H14A 111.1 . .
N4 C14 H14A 111.1 . .
C13 C14 H14B 111.1 . .
N4 C14 H14B 111.1 . .
H14A C14 H14B 109 . .
C1 N1 H1A 109.5 . .
C1 N1 H1B 109.5 . .
H1A N1 H1B 109.5 . .
C1 N1 H1C 109.5 . .
H1A N1 H1C 109.5 . .
H1B N1 H1C 109.5 . .
C7 N2 H2A 109.5 . .
C7 N2 H2B 109.5 . .
H2A N2 H2B 109.5 . .
C7 N2 H2C 109.5 . .
H2A N2 H2C 109.5 . .
H2B N2 H2C 109.5 . .
C8 N3 H3A 109.5 . .
C8 N3 H3B 109.5 . .
H3A N3 H3B 109.5 . .
C8 N3 H3C 109.5 . .
H3A N3 H3C 109.5 . .
H3B N3 H3C 109.5 . .
C14 N4 H4A 109.5 . .
C14 N4 H4B 109.5 . .
H4A N4 H4B 109.5 . .
C14 N4 H4C 109.5 . .
H4A N4 H4C 109.5 . .
H4B N4 H4C 109.5 . .
Pb2 I1 Pb1 80.41(2) . .
Pb1 I2 Pb2 77.85(2) . 2_566
Pb1 I3 Pb2 76.227(17) . .
I2 Pb1 I2 180 2_566 .
I2 Pb1 I1 90.05(3) 2_566 2_566
I2 Pb1 I1 89.95(3) . 2_566
I2 Pb1 I1 89.95(3) 2_566 .
I2 Pb1 I1 90.05(3) . .
I1 Pb1 I1 180 2_566 .
I2 Pb1 I3 86.11(2) 2_566 .
I2 Pb1 I3 93.89(2) . .
I1 Pb1 I3 95.818(19) 2_566 .
I1 Pb1 I3 84.182(19) . .
I2 Pb1 I3 93.89(2) 2_566 2_566
I2 Pb1 I3 86.11(2) . 2_566
I1 Pb1 I3 84.182(19) 2_566 2_566
I1 Pb1 I3 95.818(19) . 2_566
I3 Pb1 I3 180 . 2_566
I6 Pb2 I4 91.60(3) . .
I6 Pb2 I1 90.82(2) . .
I4 Pb2 I1 92.17(3) . .
I6 Pb2 I5 88.54(3) . .
I4 Pb2 I5 91.77(3) . .
I1 Pb2 I5 176.02(2) . .
I6 Pb2 I2 103.35(2) . 2_566
I4 Pb2 I2 165.02(2) . 2_566
I1 Pb2 I2 86.72(3) . 2_566
I5 Pb2 I2 89.60(3) . 2_566
I6 Pb2 I3 170.26(2) . .
I4 Pb2 I3 86.03(2) . .
I1 Pb2 I3 79.85(2) . .
I5 Pb2 I3 100.96(2) . .
I2 Pb2 I3 79.07(2) 2_566 .

loop_
_geom_bond_atom_site_label_1
_geom_bond_atom_site_label_2
_geom_bond_distance
_geom_bond_site_symmetry_2
C1 N1 1.494(14) .
C1 C2 1.507(15) .
C1 H1D 0.99 .
C1 H1E 0.99 .
C2 C3 1.514(16) .
C2 H2D 0.99 .
C2 H2E 0.99 .
C3 C4 1.550(17) .
C3 H3D 0.99 .
C3 H3E 0.99 .
C4 C5 1.523(16) .
C4 H4D 0.99 .
C4 H4E 0.99 .
C5 C6 1.503(16) .
C5 H5A 0.99 .
C5 H5B 0.99 .
C6 C7 1.536(17) .
C6 H6A 0.99 .
C6 H6B 0.99 .
C7 N2 1.488(16) .
C7 H7A 0.99 .
C7 H7B 0.99 .
C8 N3 1.417(17) .
C8 C9 1.449(12) .
C8 H8A 0.99 .
C8 H8B 0.99 .
C9 C10B 1.455(13) .
C9 C10A 1.465(12) .
C9 H9A 0.99 .
C9 H9B 0.99 .
C9 H9C 0.99 .
C9 H9D 0.99 .
C10A C11A 1.457(12) .
C10A H10A 0.99 .
C10A H10B 0.99 .
C11A C12A 1.455(12) .
C11A H11A 0.99 .
C11A H11B 0.99 .
C12A C13 1.455(12) .
C12A H12A 0.99 .
C12A H12B 0.99 .
C10B C11B 1.458(13) .
C10B H10C 0.99 .
C10B H10D 0.99 .
C11B C12B 1.458(13) .
C11B H11C 0.99 .
C11B H11D 0.99 .
C12B C13 1.454(13) .
C12B H12C 0.99 .
C12B H12D 0.99 .
C13 C14 1.49(3) .
C13 H13A 0.99 .
C13 H13B 0.99 .
C13 H13C 0.99 .
C13 H13D 0.99 .
C14 N4 1.52(2) .
C14 H14A 0.99 .
C14 H14B 0.99 .
N1 H1A 0.91 .
N1 H1B 0.91 .
N1 H1C 0.91 .
N2 H2A 0.91 .
N2 H2B 0.91 .
N2 H2C 0.91 .
N3 H3A 0.91 .
N3 H3B 0.91 .
N3 H3C 0.91 .
N4 H4A 0.91 .
N4 H4B 0.91 .
N4 H4C 0.91 .
I1 Pb2 3.2221(10) .
I1 Pb1 3.2224(9) .
I2 Pb1 3.2150(9) .
I2 Pb2 3.4019(11) 2_566
I3 Pb1 3.2260(10) .
I3 Pb2 3.5047(12) .
I4 Pb2 3.1133(10) .
I5 Pb2 3.2735(10) .
I6 Pb2 3.0493(11) .
Pb1 I2 3.2150(9) 2_566
Pb1 I1 3.2224(9) 2_566
Pb1 I3 3.2260(10) 2_566
Pb2 I2 3.4019(11) 2_566

loop_
_geom_hbond_atom_site_label_D
_geom_hbond_atom_site_label_H
_geom_hbond_atom_site_label_A
_geom_hbond_distance_DH
_geom_hbond_distance_HA
_geom_hbond_distance_DA
_geom_hbond_angle_DHA
_geom_hbond_site_symmetry_A
N1 H1A I7 0.91 2.74 3.613(9) 162 2_676
N1 H1B I7 0.91 2.83 3.700(9) 160 1_654
N1 H1C I1 0.91 2.96 3.791(9) 153 1_655
N2 H2A I5 0.91 2.82 3.596(10) 143 1_654
N2 H2B I2 0.91 2.86 3.692(11) 153 2_665
N2 H2C I7 0.91 2.93 3.645(12) 136 1_654
N3 H3A I4 0.91 2.82 3.627(10) 149 1_556
N3 H3B I7 0.91 3.13 3.628(10) 117 .
N3 H3C I4 0.91 2.78 3.651(9) 161 2_676
N4 H4A I6 0.91 2.87 3.593(12) 138 .
N4 H4B I3 0.91 2.97 3.760(10) 146 1_655
N4 H4C I5 0.91 2.88 3.699(11) 151 .

loop_
_geom_torsion_atom_site_label_1
_geom_torsion_atom_site_label_2
_geom_torsion_atom_site_label_3
_geom_torsion_atom_site_label_4
_geom_torsion
_geom_torsion_site_symmetry_1
_geom_torsion_site_symmetry_4
N1 C1 C2 C3 -175.2(9) . .
C1 C2 C3 C4 66.7(14) . .
C2 C3 C4 C5 46.8(15) . .
C3 C4 C5 C6 172.1(10) . .
C4 C5 C6 C7 152.0(10) . .
C5 C6 C7 N2 53.7(14) . .
N3 C8 C9 C10B -32(4) . .
N3 C8 C9 C10A -74(2) . .
C8 C9 C10A C11A 180(3) . .
C10B C9 C10A C11A 41(3) . .
C9 C10A C11A C12A -156(3) . .
C10A C11A C12A C13 53(5) . .
C8 C9 C10B C11B -78(5) . .
C10A C9 C10B C11B -14(3) . .
C9 C10B C11B C12B 165(5) . .
C10B C11B C12B C13 -6(8) . .
C11B C12B C13 C12A 86(5) . .
C11B C12B C13 C14 173(4) . .
C11A C12A C13 C12B -70(4) . .
C11A C12A C13 C14 176(2) . .
C12B C13 C14 N4 131(3) . .
C12A C13 C14 N4 174(2) . .
Pb2 I2 Pb1 I1 -36.213(19) 2_566 2_566
Pb2 I2 Pb1 I1 143.787(19) 2_566 .
Pb2 I2 Pb1 I3 -132.04(2) 2_566 .
Pb2 I2 Pb1 I3 47.96(2) 2_566 2_566
Pb2 I1 Pb1 I2 -38.202(18) . 2_566
Pb2 I1 Pb1 I2 141.798(18) . .
Pb2 I1 Pb1 I3 47.89(2) . .
Pb2 I1 Pb1 I3 -132.11(2) . 2_566
Pb2 I3 Pb1 I2 46.52(2) . 2_566
Pb2 I3 Pb1 I2 -133.48(2) . .
Pb2 I3 Pb1 I1 136.176(18) . 2_566
Pb2 I3 Pb1 I1 -43.824(18) . .
Pb1 I1 Pb2 I6 139.16(2) . .
Pb1 I1 Pb2 I4 -129.21(2) . .
Pb1 I1 Pb2 I2 35.832(19) . 2_566
Pb1 I1 Pb2 I3 -43.644(17) . .
Pb1 I3 Pb2 I4 137.35(2) . .
Pb1 I3 Pb2 I1 44.42(2) . .
Pb1 I3 Pb2 I5 -131.62(2) . .
Pb1 I3 Pb2 I2 -44.170(18) . 2_566
